data_4322587
loop_
_publ_author_name
'Taka-aki Okamura'
'Satoshi Takamizawa'
'Norikazu Ueyama'
'Akira Nakamura'

_publ_contact_author
;
    Akira Nakamura
  Department of Macromolecular Science
 Graduate School of Science
 Osaka University
 Toyonaka, Osaka 560
 Japan
;
_publ_contact_author_email anaka@chem.sci.osaka-u.ac.jp.
_publ_contact_author_fax +81-6-850-5474
_publ_contact_author_phone +81-6-850-5449
_publ_section_title
;
 Novel Rubredoxin Model Tetrathiolato Iron(II) and Cobalt(II) Complexes
 Containing Intramolecular Single and Double NH...S Hydrogen Bonds
;
_journal_name_full 'Inorganic Chemistry'
_journal_page_first 18
_journal_page_last 28
_journal_paper_doi 10.1021/ic970640b
_journal_volume 37
_journal_year 1998
_chemical_formula_sum 'C66 H106 Co N8 O4 S4'
_space_group_IT_number 92
_symmetry_cell_setting tetragonal
_symmetry_Int_Tables_number 92
_symmetry_space_group_name_Hall 'P 4abw 2nw'
_symmetry_space_group_name_H-M 'P 41 21 2'
_audit_creation_date 'Sat Nov  4 19:36:29 1995'
_audit_creation_method 'from TEXRAY.INF file'
_cell_angle_alpha 90
_cell_angle_beta 90
_cell_angle_gamma 90
_cell_formula_units_Z 4
_cell_length_a 14.475(8)
_cell_length_b 14.4754
_cell_length_c 35.14(1)
_cell_measurement_reflns_used 20
_cell_measurement_temperature 296
_cell_measurement_theta_max 27.99
_cell_measurement_theta_min 25.58
_cell_volume 7363(5)
_computing_cell_refinement 'MSC/AFC Diffractometer Control'
_computing_data_collection 'MSC/AFC Diffractometer Control'
_computing_data_reduction 'TEXSAN: PROCESS (MSC)'
_computing_publication_material 'TEXSAN: FINISH (MSC)'
_computing_structure_refinement 'TEXSAN: LS (MSC)'
_computing_structure_solution 'Mithrile (C. J. Gilmore, 1984)'
_diffrn_ambient_temperature 296
_diffrn_measurement_device AFC5R
_diffrn_measurement_method 'omega scans with profile analysis'
_diffrn_orient_matrix_UB_11 0.05649
_diffrn_orient_matrix_UB_12 -0.01293
_diffrn_orient_matrix_UB_13 -0.01549
_diffrn_orient_matrix_UB_21 -0.00395
_diffrn_orient_matrix_UB_22 0.06318
_diffrn_orient_matrix_UB_23 -0.01139
_diffrn_orient_matrix_UB_31 0.03956
_diffrn_orient_matrix_UB_32 0.02476
_diffrn_orient_matrix_UB_33 0.02098
_diffrn_radiation_monochromator graphite
_diffrn_radiation_source 'Rigaku rotating anode'
_diffrn_radiation_type MoKalpha
_diffrn_radiation_wavelength 0.7107
_diffrn_reflns_av_R_equivalents 0.00
_diffrn_reflns_limit_h_max 17
_diffrn_reflns_limit_h_min 0
_diffrn_reflns_limit_k_max 0
_diffrn_reflns_limit_k_min 0
_diffrn_reflns_limit_l_max 45
_diffrn_reflns_limit_l_min 0
_diffrn_reflns_number 4932
_diffrn_reflns_theta_max 30.0698
_diffrn_standards_decay_% 0.95
_diffrn_standards_interval_count 100
_diffrn_standards_number 3
_exptl_absorpt_coefficient_mu_cm 3.858
_exptl_crystal_colour green
_exptl_crystal_density_diffrn 1.139
_exptl_crystal_description octahedron
_exptl_crystal_F_000 2724
_exptl_crystal_size_max 0.500
_exptl_crystal_size_min 0.500
_refine_diff_density_max 0.27181
_refine_diff_density_min -0.24501
_refine_ls_extinction_coef 0.00000
_refine_ls_extinction_method Zachariasen_type_2_Gaussian_isotropic
_refine_ls_goodness_of_fit_obs 3.200
_refine_ls_hydrogen_treatment noref
_refine_ls_matrix_type diagonal
_refine_ls_number_parameters 499
_refine_ls_number_reflns 1930
_refine_ls_number_restraints 0
_refine_ls_R_factor_obs 0.0771
_refine_ls_shift/esd_max 1.9095
_refine_ls_structure_factor_coef F
_refine_ls_weighting_scheme sigma
_refine_ls_wR_factor_obs 0.0889
_cod_data_source_file ic970640b_2.cif
_cod_data_source_block (NEt4)2[Co(S-o-t-BuCONHC6H4)4]-2EtCN
_cod_original_cell_volume 7363(7)
_cod_original_formula_sum 'C66 H106 O4 N8 S4 Co'
_cod_database_code 4322587

loop_
_symmetry_equiv_pos_as_xyz
'   +x,   +y,   +z'
'   -x,   -y,1/2+z'
1/2-y,1/2+x,1/4+z
1/2+y,1/2-x,3/4+z
'   +y,   +x,   -z'
'   -y,   -x,1/2-z'
1/2-x,1/2+y,1/4-z
1/2+x,1/2-y,3/4-z

loop_
_atom_site_aniso_label
_atom_site_aniso_U_11
_atom_site_aniso_U_22
_atom_site_aniso_U_33
_atom_site_aniso_U_12
_atom_site_aniso_U_13
_atom_site_aniso_U_23
Co1 0.071(1) 0.0710 0.0510 -0.0060 0.0000 0.0000
S1 0.097(3) 0.074(2) 0.068(2) 0.006(2) 0.020(2) 0.007(2)
S2 0.091(3) 0.098(3) 0.055(2) -0.004(2) -0.012(2) -0.013(2)
O1 0.16(1) 0.102(9) 0.135(8) 0.044(8) 0.054(8) 0.017(7)
O2 0.42(2) 0.104(10) 0.16(1) 0.05(1) 0.13(1) 0.018(9)
N1 0.064(8) 0.105(9) 0.084(8) -0.001(7) -0.006(6) 0.013(7)
N2 0.111(9) 0.068(8) 0.070(6) -0.008(7) 0.005(7) 0.013(6)
C11 0.080(9) 0.039(7) 0.047(6) -0.002(7) 0.005(7) -0.005(6)
C12 0.065(9) 0.11(1) 0.040(6) -0.011(8) 0.000(7) -0.019(7)
C13 0.10(1) 0.09(1) 0.076(8) 0.002(10) 0.010(9) 0.027(8)
C14 0.10(1) 0.09(1) 0.087(9) 0.007(10) 0.033(9) 0.027(9)
C15 0.09(1) 0.12(1) 0.090(10) 0.008(10) 0.019(9) 0.011(10)
C16 0.10(1) 0.077(10) 0.063(7) 0.015(8) -0.011(8) -0.006(7)
C17 0.08(1) 0.09(1) 0.096(10) -0.005(9) 0.010(8) 0.000(9)
C18 0.10(1) 0.14(1) 0.11(1) 0.02(1) 0.03(1) 0.01(1)
C21 0.09(1) 0.09(1) 0.078(8) -0.041(9) -0.001(9) -0.006(8)
C22 0.10(1) 0.069(9) 0.066(7) -0.006(9) -0.024(9) -0.027(7)
C23 0.19(2) 0.08(1) 0.067(8) -0.02(1) -0.04(1) -0.006(8)
C24 0.17(2) 0.11(1) 0.10(1) 0.02(1) -0.02(1) -0.04(1)
C25 0.23(2) 0.06(1) 0.15(1) -0.03(1) -0.03(2) 0.00(1)
C26 0.13(2) 0.14(2) 0.09(1) -0.03(1) 0.02(1) 0.00(1)
C27 0.17(2) 0.10(1) 0.10(1) 0.00(1) 0.02(1) -0.02(1)
C28 0.16(2) 0.10(1) 0.091(10) 0.03(1) 0.04(1) 0.008(9)
C81A 0.12(2) 0.32(4) 0.23(3) 0.04(2) 0.06(2) -0.07(3)
C82A 0.21(3) 0.29(4) 0.21(3) -0.06(3) 0.02(3) -0.03(3)
C83A 0.21(3) 0.19(3) 0.13(2) 0.04(2) 0.03(2) -0.08(2)
C84A 0.31(5) 0.18(4) 0.15(3) -0.04(3) -0.07(3) 0.05(3)
C85A 0.11(2) 0.25(4) 0.18(3) -0.03(3) 0.02(2) -0.01(3)
C86A 0.11(2) 0.10(2) 0.14(2) 0.01(2) 0.02(2) -0.02(2)
N3 0.15(1) 0.13(1) 0.17(1) 0.00(1) -0.08(1) 0.00(1)
C31 0.25(3) 0.22(3) 0.17(2) 0.00(2) 0.01(2) 0.00(2)
C32 0.22(3) 0.33(4) 0.28(3) -0.03(3) -0.04(3) -0.06(3)
C33A 1.2(2) 0.14(4) 0.53(9) -0.05(8) -0.6(1) 0.19(5)
C34A 0.15(3) 0.25(4) 0.13(2) 0.01(3) -0.08(2) 0.02(3)
C35A 0.21(4) 0.26(5) 0.17(3) 0.02(4) 0.01(3) 0.04(3)
C36A 0.33(6) 0.30(6) 0.23(4) 0.08(5) 0.00(5) -0.11(5)
C37A 0.6(1) 0.16(4) 0.27(5) -0.21(6) 0.06(6) -0.03(4)
C38 0.67(7) 0.16(3) 0.37(4) -0.13(3) -0.33(4) 0.04(3)
C33B 0.12(4) 0.13(4) 0.24(5) 0.06(3) -0.14(4) -0.03(4)
C34B 0.08(3) 0.44(9) 0.29(6) 0.03(5) 0.11(4) 0.17(7)
C35B 0.3(1) 0.4(1) 0.28(7) 0.07(8) -0.06(8) 0.12(8)
C36B 0.06(3) 0.25(6) 0.29(6) 0.04(3) -0.03(4) -0.15(5)
C37B 0.14(4) 0.17(4) 0.19(4) 0.07(3) -0.14(3) -0.13(4)
N4 0.20(2) 0.26(2) 0.32(3) -0.01(2) 0.02(2) -0.01(2)
C41 0.16(2) 0.20(2) 0.19(2) -0.02(2) -0.01(2) 0.03(2)
C42 0.16(2) 0.16(2) 0.15(1) 0.00(2) 0.00(2) 0.02(1)
C43 0.15(2) 0.24(3) 0.26(3) -0.01(2) 0.03(2) -0.06(2)

loop_
_atom_site_label
_atom_site_fract_x
_atom_site_fract_y
_atom_site_fract_z
_atom_site_U_iso_or_equiv
_atom_site_thermal_displace_type
_atom_site_calc_flag
_atom_site_calc_attached_atom
Co1 0.0320(1) 0.0320 0.0000 0.0643 Uij ? ?
S1 0.0776(2) -0.1191(2) -0.00313(9) 0.0795 Uij ? ?
S2 0.0807(3) 0.1026(3) 0.05522(8) 0.0814 Uij ? ?
O1 0.2020(8) -0.4320(7) 0.0420(3) 0.1325 Uij ? ?
O2 -0.164(1) 0.2603(9) 0.1407(4) 0.2273 Uij ? ?
N1 0.1449(7) -0.3020(8) 0.0146(3) 0.0842 Uij ? ?
N2 -0.0736(8) 0.1762(7) 0.1002(3) 0.0828 Uij ? ?
C11 0.0392(8) -0.1854(7) 0.0349(3) 0.0552 Uij ? ?
C12 0.0759(9) -0.2726(9) 0.0407(3) 0.0710 Uij ? ?
C13 0.0452(10) -0.3302(10) 0.0713(3) 0.0887 Uij ? ?
C14 -0.024(1) -0.3012(10) 0.0956(3) 0.0927 Uij ? ?
C15 -0.058(1) -0.218(1) 0.0902(4) 0.0975 Uij ? ?
C16 -0.0290(10) -0.1554(9) 0.0598(3) 0.0785 Uij ? ?
C17 0.2007(9) -0.3798(9) 0.0151(4) 0.0871 Uij ? ?
C18 0.266(1) -0.391(1) -0.0194(4) 0.1152 Uij ? ?
C21 0.0358(10) 0.2156(9) 0.0536(3) 0.0870 Uij ? ?
C22 -0.0375(10) 0.2440(9) 0.0778(3) 0.0797 Uij ? ?
C23 -0.066(1) 0.3324(10) 0.0773(3) 0.1110 Uij ? ?
C24 -0.027(1) 0.398(1) 0.0543(4) 0.1249 Uij ? ?
C25 0.048(1) 0.375(1) 0.0294(5) 0.1482 Uij ? ?
C26 0.072(1) 0.285(1) 0.0297(4) 0.1215 Uij ? ?
C27 -0.128(1) 0.184(1) 0.1311(4) 0.1225 Uij ? ?
C28 -0.156(1) 0.096(1) 0.1500(4) 0.1157 Uij ? ?
C81A 0.368(2) -0.386(2) -0.0032(8) 0.2210 Uij ? ?
C82A 0.265(2) -0.306(2) -0.0505(8) 0.2328 Uij ? ?
C83A 0.242(2) -0.481(2) -0.0378(6) 0.1763 Uij ? ?
C84A -0.087(3) 0.099(3) 0.1850(8) 0.2152 Uij ? ?
C85A -0.252(2) 0.101(3) 0.1572(8) 0.1787 Uij ? ?
C86A -0.135(2) 0.012(2) 0.1296(7) 0.1185 Uij ? ?
C81B 0.237(3) -0.343(3) -0.050(1) 0.04(1) Uij ? ?
C82B 0.344(5) -0.298(5) -0.024(2) 0.12(3) Uij ? ?
C83B 0.351(4) -0.441(4) -0.008(2) 0.09(2) Uij ? ?
C84B -0.196(3) 0.027(3) 0.127(1) 0.13(2) Uij ? ?
C85B -0.193(5) 0.124(6) 0.177(2) 0.27(4) Uij ? ?
C86B -0.066(4) 0.024(4) 0.151(1) 0.17(2) Uij ? ?
N3 0.218(1) 0.375(1) 0.1414(4) 0.1518 Uij ? ?
C31 0.157(2) 0.459(2) 0.1360(6) 0.2136 Uij ? ?
C32 0.163(2) 0.552(2) 0.1630(7) 0.2768 Uij ? ?
C33A 0.164(6) 0.333(3) 0.184(2) 0.6082 Uij ? ?
C34A 0.209(2) 0.404(3) 0.1919(8) 0.1754 Uij ? ?
C35A 0.326(3) 0.388(3) 0.1333(10) 0.2141 Uij ? ?
C36A 0.308(4) 0.467(4) 0.098(1) 0.2856 Uij ? ?
C37A 0.194(5) 0.306(3) 0.121(1) 0.3578 Uij ? ?
C38 0.183(3) 0.230(2) 0.1476(8) 0.4007 Uij ? ?
C33B 0.297(3) 0.412(3) 0.152(1) 0.1642 Uij ? ?
C34B 0.357(3) 0.459(5) 0.110(2) 0.2711 Uij ? ?
C35B 0.239(6) 0.374(6) 0.095(2) 0.3288 Uij ? ?
C36B 0.288(3) 0.272(4) 0.081(1) 0.1987 Uij ? ?
C37B 0.138(3) 0.305(3) 0.138(1) 0.1672 Uij ? ?
N4 0.000(1) 0.430(1) 0.4221(6) 0.2567 Uij ? ?
C41 0.053(1) 0.368(1) 0.4373(6) 0.1822 Uij ? ?
C42 0.103(1) 0.303(1) 0.4528(5) 0.1550 Uij ? ?
C43 0.146(1) 0.349(2) 0.4881(7) 0.2166 Uij ? ?
H1 0.1543 -0.2618 -0.0069 0.1008 Uij calc N1
H2 -0.0569 0.1143 0.0930 0.0998 Uij calc N2
H3 0.0730 -0.3903 0.0746 0.1071 Uij calc C13
H4 -0.0462 -0.3398 0.1158 0.1117 Uij calc C14
H5 -0.1063 -0.1976 0.1071 0.1179 Uij calc C15
H6 -0.0560 -0.0951 0.0570 0.0938 Uij calc C16
H7 -0.1159 0.3502 0.0934 0.1340 Uij calc C23
H8 -0.0510 0.4599 0.0544 0.1471 Uij calc C24
H9 0.0803 0.4199 0.0137 0.1767 Uij calc C25
H10 0.1192 0.2665 0.0119 0.1454 Uij calc C26
H11 0.3607 -0.4322 0.0194 0.1058 Uij calc C81A
H12 0.4040 -0.4145 -0.0204 0.1058 Uij calc C81A
H13 0.3798 -0.3257 0.0092 0.2478 Uij ? ?
H14 0.3142 -0.2451 -0.0332 0.1476 Uij calc C82A
H15 0.2929 -0.3154 -0.0633 0.0630 Uij ? ?
H16 0.2085 -0.2988 -0.0614 0.2437 Uij calc C82A
H17 0.1783 -0.4792 -0.0453 0.1918 Uij calc C83A
H18 0.2794 -0.4916 -0.0589 0.1918 Uij calc C83A
H19 0.2494 -0.5296 -0.0195 0.1918 Uij calc C83A
H20 -0.0963 0.0466 0.2024 0.2757 Uij calc C84A
H21 -0.0243 0.1006 0.1785 0.2757 Uij calc C84A
H22 -0.0988 0.1537 0.2015 0.2757 Uij calc C84A
H23 -0.2480 0.1528 0.1753 0.3216 Uij ? ?
H24 -0.2871 0.0983 0.1369 0.2137 Uij calc C85A
H25 -0.2678 0.0488 0.1752 0.2137 Uij calc C85A
H26 -0.1798 -0.0315 0.1379 0.1553 Uij calc C86A
H27 -0.1727 0.0324 0.1025 0.1553 Uij calc C86A
H28 -0.0527 0.0002 0.1271 0.2069 Uij ? ?
H29 0.1680 0.4809 0.1108 0.2522 Uij calc C31
H30 0.0954 0.4385 0.1381 0.2522 Uij calc C31
H31 0.2232 0.5773 0.1616 0.3204 Uij calc C32
H32 0.1194 0.5965 0.1541 0.3204 Uij calc C32
H33 0.1488 0.5358 0.1884 0.3204 Uij calc C32
H34 0.1125 0.3234 0.1850 0.6721 Uij calc C33A
H35 0.2073 0.2770 0.1925 0.6721 Uij calc C33A
H36 0.2754 0.4091 0.1849 0.2057 Uij calc C34A
H37 0.1805 0.4554 0.1774 0.2057 Uij calc C34A
H38 0.2045 0.4189 0.2177 0.2057 Uij calc C34A
H39 0.3602 0.4163 0.1554 0.2369 Uij calc C35A
H40 0.3604 0.3381 0.1253 0.2369 Uij calc C35A
H41 0.3651 0.4916 0.0897 0.3007 Uij calc C36A
H42 0.2792 0.4246 0.0912 0.3908 Uij ? ?
H43 0.2740 0.5198 0.1099 0.3007 Uij calc C36A
H44 0.1122 0.3009 0.1131 0.1884 Uij ? ?
H45 0.2378 0.2941 0.0991 0.3544 Uij ? ?
H46 0.1436 0.2430 0.1670 0.3734 Uij calc C38
H47 0.1705 0.1717 0.1359 0.3734 Uij calc C38
H48 0.2468 0.2200 0.1597 0.3734 Uij calc C38
H49 0.0675 0.2508 0.4600 0.1859 Uij calc C42
H50 0.1518 0.2833 0.4363 0.1859 Uij calc C42
H51 0.1845 0.3053 0.5021 0.2507 Uij calc C43
H52 0.1819 0.4006 0.4819 0.2507 Uij calc C43
H53 0.0978 0.3677 0.5056 0.2507 Uij calc C43
H54 0.2062 -0.3774 -0.0679 0.0630 Uij calc C81B
H55 0.2016 -0.2894 -0.0428 0.0630 Uij calc C81B
H56 0.3736 -0.2860 -0.0005 0.1476 Uij calc C82B
H57 0.3924 -0.3150 -0.0423 0.1476 Uij calc C82B
H58 0.3475 -0.5039 -0.0130 0.1058 Uij ? ?
H59 -0.2606 0.0346 0.1278 0.1553 Uij ? ?
H60 -0.1497 0.1702 0.1913 0.3216 Uij calc C85B
H61 -0.1975 0.0755 0.1977 0.3216 Uij calc C85B
H62 -0.0769 -0.0252 0.1689 0.2069 Uij calc C86B
H63 -0.0113 0.0570 0.1604 0.2069 Uij calc C86B
H64 0.2847 0.4629 0.1695 0.1992 Uij calc C33B
H65 0.3353 0.3693 0.1643 0.1992 Uij calc C33B
H66 0.4135 0.4844 0.1161 0.2833 Uij calc C34B
H67 0.3610 0.4114 0.0921 0.2833 Uij calc C34B
H68 0.3171 0.5076 0.0993 0.2833 Uij calc C34B
H69 0.1811 0.3853 0.0838 0.3908 Uij ? ?
H70 0.2538 0.2171 0.0969 0.2106 Uij calc C36B
H71 0.2753 0.2575 0.0569 0.2106 Uij calc C36B
H72 0.3472 0.2666 0.0895 0.2106 Uij calc C36B
H73 0.0886 0.3169 0.1556 0.1884 Uij ? ?

loop_
_atom_type_symbol
_atom_type_oxidation_number
_atom_type_number_in_cell
_atom_type_scat_dispersion_real
_atom_type_scat_dispersion_imag
_atom_type_scat_source
C 0 264 0.003 0.002 'International Tables 2.2A'
H 0 424 0.000 0.000 'International Tables 2.2A'
O 0 16 0.011 0.006 'International Tables 2.2A'
N 0 32 0.006 0.003 'International Tables 2.2A'
S 0 16 0.125 0.123 'International Tables 2.2A'
Co 0 4 0.349 0.972 'International Tables 2.2A'

loop_
_geom_angle_atom_site_label_1
_geom_angle_atom_site_label_2
_geom_angle_atom_site_label_3
_geom_angle
_geom_angle_site_symmetry_1
_geom_angle_site_symmetry_2
_geom_angle_site_symmetry_3
_geom_angle_publ_flag
S1 CO1 S1 123.7(2) ? ? ? no
S1 CO1 S2 112.1(1) ? ? ? no
S1 CO1 S2 97.1(1) ? ? ? no
S1 CO1 S2 97.1(1) ? ? ? no
S1 CO1 S2 112.1(1) ? ? ? no
S2 CO1 S2 115.9(2) ? ? ? no
CO1 S1 C11 113.5(4) ? ? ? yes
CO1 S2 C21 105.8(4) ? ? ? yes
C12 N1 C17 130(1) ? ? ? no
C22 N2 C27 129(1) ? ? ? no
S1 C11 C12 119.6(8) ? ? ? no
S1 C11 C16 122.7(9) ? ? ? no
C12 C11 C16 118(1) ? ? ? no
N1 C12 C11 117(1) ? ? ? no
N1 C12 C13 122(1) ? ? ? no
C11 C12 C13 122(1) ? ? ? no
C12 C13 C14 121(1) ? ? ? no
C13 C14 C15 118(1) ? ? ? no
C14 C15 C16 124(1) ? ? ? no
C11 C16 C15 118(1) ? ? ? no
O1 C17 N1 122(1) ? ? ? no
O1 C17 C18 122(1) ? ? ? no
N1 C17 C18 116(1) ? ? ? no
C17 C18 C81A 107(1) ? ? ? no
C17 C18 C82A 116(2) ? ? ? no
C17 C18 C83A 107(1) ? ? ? no
C24 C25 C26 114(1) ? ? ? no
C21 C26 C25 127(1) ? ? ? no
O2 C27 N2 122(1) ? ? ? no
O2 C27 C28 121(1) ? ? ? no
N2 C27 C28 116(1) ? ? ? no
C27 C28 C84A 99(2) ? ? ? no
C27 C28 C85A 107(2) ? ? ? no
C27 C28 C86A 117(1) ? ? ? no
C27 C28 C84B 117(2) ? ? ? no
C27 C28 C85B 101(4) ? ? ? no
C27 C28 C86B 110(2) ? ? ? no
C84A C28 C85A 119(2) ? ? ? no
C84A C28 C86A 106(2) ? ? ? no
C84A C28 C84B 136(2) ? ? ? no
C84A C28 C85B 69(4) ? ? ? no
C84A C28 C86B 60(2) ? ? ? no
C85A C28 C86A 109(2) ? ? ? no
C85A C28 C84B 74(2) ? ? ? no
C85A C28 C85B 52(4) ? ? ? no
C85A C28 C86B 142(3) ? ? ? no
C86A C28 C84B 37(2) ? ? ? no
C86A C28 C85B 142(4) ? ? ? no
C86A C28 C86B 48(2) ? ? ? no
C84B C28 C85B 121(4) ? ? ? no
C84B C28 C86B 84(3) ? ? ? no
C85B C28 C86B 123(4) ? ? ? no
C28 C86B C84A 57(2) ? ? ? no
C28 C86B C86A 57(2) ? ? ? no
C84A C86B C86A 112(4) ? ? ? no
C31 N3 C33A 97(2) ? ? ? no
C31 N3 C35A 117(2) ? ? ? no
C31 N3 C37A 113(3) ? ? ? no
C31 N3 C33B 103(2) ? ? ? no
C31 N3 C35B 90(3) ? ? ? no
C31 N3 C37B 95(2) ? ? ? no
C33A N3 C35A 128(3) ? ? ? no
C33A N3 C37A 95(3) ? ? ? no
C33A N3 C33B 106(3) ? ? ? no
C33A N3 C35B 154(4) ? ? ? no
C33A N3 C37B 61(3) ? ? ? no
C35A N3 C37A 105(3) ? ? ? no
C35A N3 C33B 32(2) ? ? ? no
C35A N3 C35B 69(3) ? ? ? no
C35A N3 C37B 142(2) ? ? ? no
C37A N3 C33B 135(4) ? ? ? no
C37A N3 C35B 59(4) ? ? ? no
C37A N3 C37B 40(3) ? ? ? no
C33B N3 C35B 97(4) ? ? ? no
C33B N3 C37B 160(3) ? ? ? no
C35B N3 C37B 93(3) ? ? ? no
N3 C31 C32 123(2) ? ? ? no
N3 C33A C34A 71(3) ? ? ? no
N3 C35B C36B 112(5) ? ? ? no
C36A C35B C36B 117(5) ? ? ? no
N3 C37B C33A 67(3) ? ? ? no
N3 C37B C38 99(3) ? ? ? no
C33A C37B C38 81(3) ? ? ? no
N4 C41 C42 177(2) ? ? ? no
C17 C18 C81B 113(2) ? ? ? no
C17 C18 C82B 113(2) ? ? ? no
C17 C18 C83B 110(2) ? ? ? no
C81A C18 C82A 102(2) ? ? ? no
C81A C18 C83A 114(2) ? ? ? no
C81A C18 C81B 123(2) ? ? ? no
C81A C18 C82B 54(3) ? ? ? no
C81A C18 C83B 32(3) ? ? ? no
C82A C18 C83A 111(2) ? ? ? no
C82A C18 C81B 23(2) ? ? ? no
C82A C18 C82B 51(3) ? ? ? no
C82A C18 C83B 124(3) ? ? ? no
C83A C18 C81B 92(2) ? ? ? no
C83A C18 C82B 140(3) ? ? ? no
C83A C18 C83B 84(3) ? ? ? no
C81B C18 C82B 74(3) ? ? ? no
C81B C18 C83B 136(3) ? ? ? no
C82B C18 C83B 82(3) ? ? ? no
S2 C21 C22 122(1) ? ? ? no
S2 C21 C26 123(1) ? ? ? no
C22 C21 C26 115(1) ? ? ? no
N2 C22 C21 115(1) ? ? ? no
N2 C22 C23 125(1) ? ? ? no
C21 C22 C23 120(1) ? ? ? no
C22 C23 C24 123(1) ? ? ? no
C23 C24 C25 121(1) ? ? ? no
C18 C81A C82B 69(3) ? ? ? no
C18 C81A C83B 68(4) ? ? ? no
C82B C81A C83B 129(5) ? ? ? no
C18 C82A C81B 54(4) ? ? ? no
C18 C82A C82B 69(3) ? ? ? no
C81B C82A C82B 122(6) ? ? ? no
C28 C84A C85B 43(3) ? ? ? no
C28 C84A C86B 62(2) ? ? ? no
C85B C84A C86B 102(4) ? ? ? no
C28 C85A C84B 53(2) ? ? ? no
C28 C85A C85B 53(4) ? ? ? no
C84B C85A C85B 102(4) ? ? ? no
C28 C86A C84B 70(3) ? ? ? no
C28 C86A C86B 75(3) ? ? ? no
C84B C86A C86B 142(4) ? ? ? no
C18 C81B C82A 103(5) ? ? ? no
C18 C82B C81A 57(3) ? ? ? no
C18 C82B C82A 60(3) ? ? ? no
C81A C82B C82A 115(5) ? ? ? no
C18 C83B C81A 81(5) ? ? ? no
C28 C84B C85A 53(2) ? ? ? no
C28 C84B C86A 73(3) ? ? ? no
C85A C84B C86A 123(4) ? ? ? no
C28 C85B C84A 68(4) ? ? ? no
C28 C85B C85A 75(4) ? ? ? no
C84A C85B C85A 139(6) ? ? ? no
N3 C33A C37B 52(2) ? ? ? no
C34A C33A C37B 121(4) ? ? ? no
N3 C35A C36A 93(3) ? ? ? no
N3 C35A C33B 54(4) ? ? ? no
N3 C35A C34B 120(3) ? ? ? no
C36A C35A C33B 102(5) ? ? ? no
C36A C35A C34B 29(3) ? ? ? no
C33B C35A C34B 108(5) ? ? ? no
C35A C36A C34B 54(5) ? ? ? no
C35A C36A C35B 66(3) ? ? ? no
C34B C36A C35B 116(7) ? ? ? no
N3 C37A C38 105(3) ? ? ? no
N3 C37A C35B 73(4) ? ? ? no
N3 C37A C37B 84(4) ? ? ? no
C38 C37A C35B 160(6) ? ? ? no
C38 C37A C37B 61(4) ? ? ? no
C35B C37A C37B 136(6) ? ? ? no
C37A C38 C37B 42(3) ? ? ? no
N3 C33B C35A 94(4) ? ? ? no
N3 C33B C34B 110(3) ? ? ? no
C35A C33B C34B 46(4) ? ? ? no
C35A C34B C36A 97(6) ? ? ? no
C35A C34B C33B 26(2) ? ? ? no
C36A C34B C33B 93(5) ? ? ? no
N3 C35B C36A 92(4) ? ? ? no
N3 C35B C37A 48(3) ? ? ? no
C36A C35B C37A 139(5) ? ? ? no
C37A C35B C36B 78(5) ? ? ? no
N3 C37B C37A 56(3) ? ? ? no
C33A C37B C37A 113(5) ? ? ? no
C37A C37B C38 77(4) ? ? ? no
C41 C42 C43 104(2) ? ? ? no

loop_
_geom_bond_atom_site_label_1
_geom_bond_atom_site_label_2
_geom_bond_distance
_geom_bond_site_symmetry_1
_geom_bond_site_symmetry_2
_geom_bond_publ_flag
CO1 S1 2.288(4) ? ? yes
CO1 S1 2.288(4) ? ? yes
CO1 S2 2.304(3) ? ? yes
CO1 S2 2.304(3) ? ? yes
S1 C11 1.74(1) ? ? no
S2 C21 1.76(1) ? ? no
O1 C17 1.21(2) ? ? no
O2 C27 1.26(2) ? ? no
N1 C12 1.42(2) ? ? no
N1 C17 1.39(2) ? ? no
N2 C22 1.36(2) ? ? no
N2 C27 1.35(2) ? ? no
C11 C12 1.38(2) ? ? no
C11 C16 1.39(2) ? ? no
C12 C13 1.43(2) ? ? no
C13 C14 1.38(2) ? ? no
C14 C15 1.32(2) ? ? no
C15 C16 1.46(2) ? ? no
C17 C18 1.55(2) ? ? no
C18 C81A 1.59(3) ? ? no
C18 C82A 1.64(4) ? ? no
C18 C83A 1.49(3) ? ? no
C18 C81B 1.36(5) ? ? no
C18 C82B 1.77(8) ? ? no
C18 C83B 1.49(6) ? ? no
C21 C22 1.42(2) ? ? no
N3 C33B 1.31(4) ? ? no
N3 C37B 1.54(4) ? ? no
C33A C34A 1.24(7) ? ? no
C35A C36A 1.70(6) ? ? no
C35A C34B 1.39(7) ? ? no
C36A C35B 1.7(1) ? ? no
C37A C35B 1.48(9) ? ? no
C38 C37B 1.31(5) ? ? no
C35B C36B 1.7(1) ? ? no
C41 C42 1.31(3) ? ? no
C21 C26 1.41(2) ? ? no
C22 C23 1.35(2) ? ? no
C23 C24 1.37(2) ? ? no
C24 C25 1.44(3) ? ? no
C25 C26 1.35(2) ? ? no
C27 C28 1.49(2) ? ? no
C28 C84A 1.58(4) ? ? no
C28 C85A 1.42(3) ? ? no
C28 C86A 1.44(3) ? ? no
C28 C84B 1.42(5) ? ? no
C28 C85B 1.17(7) ? ? no
C28 C86B 1.67(6) ? ? no
C81A C82B 1.52(8) ? ? no
C81A C83B 0.84(7) ? ? no
C82A C81B 0.66(6) ? ? no
C82A C82B 1.47(8) ? ? no
C84A C85B 1.60(9) ? ? no
C84A C86B 1.63(6) ? ? no
C85A C84B 1.71(6) ? ? no
C85A C85B 1.16(8) ? ? no
C86A C84B 0.91(5) ? ? no
C86A C86B 1.28(6) ? ? no
N3 C31 1.51(3) ? ? no
N3 C33A 1.81(7) ? ? no
N3 C35A 1.60(4) ? ? no
N3 C37A 1.29(5) ? ? no
N3 C35B 1.65(6) ? ? no
C31 C32 1.65(4) ? ? no
C33A C37B 1.72(7) ? ? no
C35A C33B 0.85(6) ? ? no
C36A C34B 0.84(7) ? ? no
C37A C38 1.45(5) ? ? no
C37A C37B 1.00(7) ? ? no
C33B C34B 1.84(7) ? ? no
N4 C41 1.29(3) ? ? no
C42 C43 1.53(3) ? ? no
